data_1565696
loop_
_publ_author_name
'Yang, Li-li'
'Zhou, Jian'
'Zou, Hua-Hong'
'Hu, Feilong'
'Zhao, Jun-Wei'

_publ_section_title
;
 A series of new polynuclear lanthanide(III) clusters prepared in alkylol
 amine
;
_journal_name_full 'Inorganica Chimica Acta'
_journal_page_first 119201
_journal_paper_doi 10.1016/j.ica.2019.119201
_journal_volume 499
_journal_year 2020
_chemical_formula_moiety 'C40 H112 Gd6 N20 O12, 6(Cl), 2(H2 O)'
_chemical_formula_sum 'C40 H116 Cl6 Gd6 N20 O14'
_chemical_formula_weight 2257.70
_space_group_crystal_system monoclinic
_space_group_IT_number 14
_space_group_name_Hall '-P 2ybc'
_space_group_name_H-M_alt 'P 1 21/c 1'
_atom_sites_solution_hydrogens geom
_atom_sites_solution_primary iterative
_cell_angle_alpha 90
_cell_angle_beta 108.555(2)
_cell_angle_gamma 90
_cell_formula_units_Z 2
_cell_length_a 17.4291(8)
_cell_length_b 9.9011(4)
_cell_length_c 22.5403(10)
_cell_measurement_reflns_used 9916
_cell_measurement_temperature 296(2)
_cell_measurement_theta_max 27.468
_cell_measurement_theta_min 2.432
_cell_volume 3687.5(3)
_computing_cell_refinement 'SAINT v8.37A (Bruker, 2015)'
_computing_data_reduction 'SAINT v8.37A (Bruker, 2015)'
_computing_molecular_graphics 'Olex2 (Dolomanov et al., 2009)'
_computing_publication_material 'Olex2 (Dolomanov et al., 2009)'
_computing_structure_refinement 'XL (Sheldrick, 2008)'
_computing_structure_solution 'olex2.solve (Bourhis et al., 2015)'
_diffrn_ambient_temperature 296.15
_diffrn_measured_fraction_theta_full 0.999
_diffrn_measured_fraction_theta_max 0.997
_diffrn_measurement_device_type 'Bruker P4'
_diffrn_measurement_method '\w scans'
_diffrn_radiation_monochromator graphite
_diffrn_radiation_type MoK\a
_diffrn_radiation_wavelength 0.71073
_diffrn_reflns_av_R_equivalents 0.0635
_diffrn_reflns_av_unetI/netI 0.0532
_diffrn_reflns_Laue_measured_fraction_full 0.999
_diffrn_reflns_Laue_measured_fraction_max 0.997
_diffrn_reflns_limit_h_max 22
_diffrn_reflns_limit_h_min -22
_diffrn_reflns_limit_k_max 12
_diffrn_reflns_limit_k_min -11
_diffrn_reflns_limit_l_max 29
_diffrn_reflns_limit_l_min -28
_diffrn_reflns_number 33016
_diffrn_reflns_point_group_measured_fraction_full 0.999
_diffrn_reflns_point_group_measured_fraction_max 0.997
_diffrn_reflns_theta_full 25.242
_diffrn_reflns_theta_max 27.496
_diffrn_reflns_theta_min 2.267
_diffrn_standards_number 0
_exptl_absorpt_coefficient_mu 5.596
_exptl_absorpt_correction_T_max 0.7455
_exptl_absorpt_correction_T_min 0.6374
_exptl_absorpt_correction_type multi-scan
_exptl_absorpt_process_details
'SADABS-2016/2 (Bruker,2016/2) was used for absorption correction. wR2(int) was 0.0822 before and 0.0596 after correction. The Ratio of minimum to maximum transmission is 0.8550. The \l/2 correction factor is Not present.'
_exptl_crystal_colour colourless
_exptl_crystal_colour_primary colourless
_exptl_crystal_density_diffrn 2.033
_exptl_crystal_description block
_exptl_crystal_F_000 2148
_exptl_crystal_size_max 0.118
_exptl_crystal_size_mid 0.061
_exptl_crystal_size_min 0.047
_refine_diff_density_max 1.897
_refine_diff_density_min -2.544
_refine_diff_density_rms 0.604
_refine_ls_extinction_coef .
_refine_ls_extinction_method none
_refine_ls_goodness_of_fit_ref 1.171
_refine_ls_hydrogen_treatment constr
_refine_ls_matrix_type full
_refine_ls_number_parameters 407
_refine_ls_number_reflns 8431
_refine_ls_number_restraints 592
_refine_ls_restrained_S_all 1.147
_refine_ls_R_factor_all 0.0759
_refine_ls_R_factor_gt 0.0443
_refine_ls_shift/su_max 0.001
_refine_ls_shift/su_mean 0.000
_refine_ls_structure_factor_coef Fsqd
_refine_ls_weighting_details 'w=1/[\s^2^(Fo^2^)+(0.0747P)^2^+1.3939P] where P=(Fo^2^+2Fc^2^)/3'
_refine_ls_weighting_scheme calc
_refine_ls_wR_factor_gt 0.1103
_refine_ls_wR_factor_ref 0.1409
_reflns_Friedel_coverage 0.000
_reflns_Friedel_fraction_full .
_reflns_Friedel_fraction_max .
_reflns_number_gt 6364
_reflns_number_total 8431
_reflns_threshold_expression 'I > 2\s(I)'
_cod_data_source_file ICA-2020-499-119201.cif
_cod_data_source_block 2b
_cod_database_code 1565696
_shelx_space_group_comment
;
The symmetry employed for this shelxl refinement is uniquely defined
by the following loop, which should always be used as a source of
symmetry information in preference to the above space-group names.
They are only intended as comments.
;
_olex2_refinement_description
;
1. Fixed Uiso
 At 1.2 times of:
  All C(H,H) groups, All C(H,H,H,H) groups, All N(H) groups, All N(H,H)
  groups, All N(H,H,H,H) groups, All O(H) groups
2. Restrained distances
 C9-C10 = C9-C10A = C11-C12 = C11A-C12A
 1.5 with sigma of 0.01
 N5-C10 = N5-C11 = N6-C12 = N5-C10A = N5-C11A = N6-C12A
 1.46 with sigma of 0.01
3. Uiso/Uaniso restraints and constraints
C1 \\sim C2 \\sim C3 \\sim C4 \\sim C5 \\sim C6 \\sim C7 \\sim C8 \\sim C9
\\sim C10 \\sim C10A \\sim C11 \\sim C11A \\sim C12 \\sim C12A \\sim C13 \\sim
C14 \\sim C15 \\sim C16 \\sim C17 \\sim C18 \\sim C19 \\sim C20 \\sim N1 \\sim
N2 \\sim N3 \\sim N4 \\sim N5 \\sim N6 \\sim N7 \\sim N8 \\sim N9 \\sim N10:
within 3.8A with sigma of 0.01 and sigma for terminal atoms of 0.02
4. Others
 Sof(H5B)=Sof(H6BC)=Sof(H6BD)=Sof(H9BC)=Sof(H9BD)=Sof(C10A)=Sof(H10E)=
 Sof(H10F)=Sof(C11A)=Sof(H11C)=Sof(H11D)=Sof(C12A)=Sof(H12C)=Sof(H12D)=1-FVAR(1)
 Sof(H5A)=Sof(H6AA)=Sof(H6AB)=Sof(H9AA)=Sof(H9AB)=Sof(C10)=Sof(H10C)=Sof(H10D)=
 Sof(C11)=Sof(H11A)=Sof(H11B)=Sof(C12)=Sof(H12A)=Sof(H12B)=FVAR(1)
5.a Ternary CH refined with riding coordinates:
 O1W(H1W), N1(H1), N3(H3), N5(H5A), N5(H5B), N7(H7), N9(H9)
5.b Secondary CH2 refined with riding coordinates:
 N2(H2A,H2B), N4(H4A,H4B), N6(H6AA,H6AB), N6(H6BC,H6BD), N8(H8A,H8B), N10(H10A,
 H10B), C1(H1A,H1B), C2(H2C,H2D), C3(H3A,H3B), C4(H4C,H4D), C5(H5C,H5D), C6(H6A,
 H6B), C7(H7A,H7B), C8(H8C,H8D), C9(H9AA,H9AB), C9(H9BC,H9BD), C10(H10C,H10D),
 C10A(H10E,H10F), C11(H11A,H11B), C11A(H11C,H11D), C12(H12A,H12B), C12A(H12C,
 H12D), C13(H13A,H13B), C14(H14A,H14B), C15(H15A,H15B), C16(H16A,H16B),
 C17(H17A,H17B), C18(H18A,H18B), C19(H19A,H19B), C20(H20A,H20B)
;

loop_
_space_group_symop_operation_xyz
'x, y, z'
'-x, y+1/2, -z+1/2'
'-x, -y, -z'
'x, -y-1/2, z-1/2'

loop_
_atom_site_label
_atom_site_type_symbol
_atom_site_fract_x
_atom_site_fract_y
_atom_site_fract_z
_atom_site_U_iso_or_equiv
_atom_site_adp_type
_atom_site_occupancy
_atom_site_site_symmetry_order
_atom_site_calc_flag
_atom_site_refinement_flags_posn
_atom_site_refinement_flags_adp
_atom_site_refinement_flags_occupancy
_atom_site_disorder_assembly
_atom_site_disorder_group
Gd1 Gd 0.40370(2) 0.02219(4) 0.43161(2) 0.01885(11) Uani 1 1 d . . . . .
Gd2 Gd 0.25579(2) -0.12690(4) 0.29354(2) 0.02268(12) Uani 1 1 d . . . . .
Gd3 Gd 0.19664(2) -0.05923(4) 0.42614(2) 0.02106(11) Uani 1 1 d . . . . .
Cl1 Cl 0.08624(16) -0.3913(3) 0.10942(13) 0.0512(7) Uani 1 1 d . . . . .
Cl2 Cl 0.19545(18) 0.3341(3) 0.31934(14) 0.0538(7) Uani 1 1 d . . . . .
Cl3 Cl 0.3419(3) -0.0715(5) 0.10408(16) 0.1011(16) Uani 1 1 d . . . . .
O1W O 0.2663(3) 0.0537(5) 0.3649(2) 0.0225(12) Uani 1 1 d . . . . .
H1W H 0.248498 0.144085 0.348574 0.027 Uiso 1 1 calc R . . . .
O1 O 0.2984(3) -0.1889(5) 0.4002(2) 0.0247(12) Uani 1 1 d . . . . .
O2 O 0.3926(4) -0.0677(6) 0.3325(3) 0.0321(14) Uani 1 1 d . . . . .
O3 O 0.1379(4) -0.1371(6) 0.3250(3) 0.0347(14) Uani 1 1 d . . . . .
O4 O 0.3200(3) 0.0066(6) 0.4942(3) 0.0266(13) Uani 1 1 d . . . . .
O5 O 0.4925(3) 0.1247(5) 0.5226(3) 0.0249(12) Uani 1 1 d . . . . .
N1 N 0.2112(5) -0.2917(7) 0.4787(4) 0.0343(14) Uani 1 1 d . U . . .
H1 H 0.254582 -0.287532 0.518983 0.041 Uiso 1 1 calc R . . . .
N2 N 0.0610(5) -0.1469(8) 0.4379(4) 0.0414(15) Uani 1 1 d . U . . .
H2A H 0.054710 -0.114015 0.472773 0.050 Uiso 1 1 calc R . . . .
H2B H 0.019640 -0.119074 0.405582 0.050 Uiso 1 1 calc R . . . .
N3 N 0.3389(5) -0.2329(8) 0.2266(3) 0.0366(14) Uani 1 1 d . U . . .
H3 H 0.336474 -0.170826 0.192193 0.044 Uiso 1 1 calc R . . . .
N4 N 0.2205(5) -0.3763(7) 0.2627(4) 0.0380(15) Uani 1 1 d . U . . .
H4A H 0.213121 -0.419263 0.295190 0.046 Uiso 1 1 calc R . . . .
H4B H 0.173958 -0.379002 0.231483 0.046 Uiso 1 1 calc R . . . .
N5 N 0.1224(5) -0.1071(8) 0.1980(4) 0.0474(17) Uani 1 1 d D U . . .
H5A H 0.108938 -0.196617 0.179039 0.057 Uiso 0.702(14) 1 calc R . P A 1
H5B H 0.128707 -0.172350 0.167211 0.057 Uiso 0.298(14) 1 calc R . P A 2
N6 N 0.2550(5) 0.0755(9) 0.2217(4) 0.0512(17) Uani 1 1 d D U . . .
H6AA H 0.275327 0.146782 0.245559 0.061 Uiso 0.702(14) 1 calc R . P A 1
H6AB H 0.287847 0.056858 0.199563 0.061 Uiso 0.702(14) 1 calc R . P A 1
H6BC H 0.245110 0.151389 0.239130 0.061 Uiso 0.298(14) 1 calc R . P A 2
H6BD H 0.302986 0.083242 0.215890 0.061 Uiso 0.298(14) 1 calc R . P A 2
N7 N 0.1817(5) 0.0602(8) 0.5261(4) 0.0342(14) Uani 1 1 d . U . . .
H7 H 0.164559 -0.007798 0.550874 0.041 Uiso 1 1 calc R . . . .
N8 N 0.1086(5) 0.1499(7) 0.3985(4) 0.0374(16) Uani 1 1 d . U . . .
H8A H 0.119331 0.193521 0.367506 0.045 Uiso 1 1 calc R . . . .
H8B H 0.056812 0.125056 0.384813 0.045 Uiso 1 1 calc R . . . .
N9 N 0.3833(5) 0.2839(7) 0.4326(3) 0.0334(15) Uani 1 1 d . U . . .
H9 H 0.325897 0.302823 0.411342 0.040 Uiso 1 1 calc R . . . .
N10 N 0.4977(5) 0.1646(8) 0.3832(4) 0.0393(15) Uani 1 1 d . U . . .
H10A H 0.542424 0.189960 0.413246 0.047 Uiso 1 1 calc R . . . .
H10B H 0.511948 0.115185 0.355471 0.047 Uiso 1 1 calc R . . . .
C1 C 0.3113(6) -0.3200(9) 0.4266(4) 0.0355(17) Uani 1 1 d . U . . .
H1A H 0.353822 -0.315858 0.466732 0.043 Uiso 1 1 calc R . . . .
H1B H 0.329689 -0.378820 0.399503 0.043 Uiso 1 1 calc R . . . .
C2 C 0.2374(6) -0.3792(9) 0.4358(5) 0.0376(18) Uani 1 1 d . U . . .
H2C H 0.194660 -0.385885 0.395961 0.045 Uiso 1 1 calc R . . . .
H2D H 0.249011 -0.469245 0.453385 0.045 Uiso 1 1 calc R . . . .
C3 C 0.1362(6) -0.3436(10) 0.4892(5) 0.0406(18) Uani 1 1 d . U . . .
H3A H 0.136833 -0.441565 0.489010 0.049 Uiso 1 1 calc R . . . .
H3B H 0.134871 -0.314103 0.529884 0.049 Uiso 1 1 calc R . . . .
C4 C 0.0625(6) -0.2949(10) 0.4402(5) 0.0451(19) Uani 1 1 d . U . . .
H4C H 0.061477 -0.330459 0.399873 0.054 Uiso 1 1 calc R . . . .
H4D H 0.014858 -0.327556 0.449093 0.054 Uiso 1 1 calc R . . . .
C5 C 0.4465(6) -0.1015(11) 0.3011(5) 0.0419(18) Uani 1 1 d . U . . .
H5C H 0.501005 -0.104273 0.330417 0.050 Uiso 1 1 calc R . . . .
H5D H 0.444867 -0.033161 0.269869 0.050 Uiso 1 1 calc R . . . .
C6 C 0.4252(6) -0.2389(10) 0.2693(5) 0.0417(18) Uani 1 1 d . U . . .
H6A H 0.461172 -0.259268 0.245281 0.050 Uiso 1 1 calc R . . . .
H6B H 0.431087 -0.309028 0.300415 0.050 Uiso 1 1 calc R . . . .
C7 C 0.3097(6) -0.3640(10) 0.2000(4) 0.0406(18) Uani 1 1 d . U . . .
H7A H 0.352625 -0.410300 0.189383 0.049 Uiso 1 1 calc R . . . .
H7B H 0.264984 -0.351189 0.161652 0.049 Uiso 1 1 calc R . . . .
C8 C 0.2825(6) -0.4493(10) 0.2434(5) 0.0398(18) Uani 1 1 d . U . . .
H8C H 0.259993 -0.533158 0.222853 0.048 Uiso 1 1 calc R . . . .
H8D H 0.328149 -0.471094 0.279911 0.048 Uiso 1 1 calc R . . . .
C9 C 0.0624(7) -0.1433(12) 0.2809(5) 0.058(2) Uani 1 1 d D U . . .
H9AA H 0.022761 -0.107036 0.298700 0.069 Uiso 0.702(14) 1 calc R . P A 1
H9AB H 0.048545 -0.236892 0.269937 0.069 Uiso 0.702(14) 1 calc R . P A 1
H9BC H 0.032898 -0.064407 0.287324 0.069 Uiso 0.298(14) 1 calc R . P A 2
H9BD H 0.035391 -0.221292 0.291232 0.069 Uiso 0.298(14) 1 calc R . P A 2
C10 C 0.0586(9) -0.0657(16) 0.2231(6) 0.053(2) Uani 0.702(14) 1 d D U P A 1
H10C H 0.006294 -0.080047 0.191742 0.064 Uiso 0.702(14) 1 calc R . P A 1
H10D H 0.063939 0.030009 0.232834 0.064 Uiso 0.702(14) 1 calc R . P A 1
C10A C 0.0505(12) -0.151(4) 0.2127(7) 0.053(3) Uani 0.298(14) 1 d D U P A 2
H10E H 0.037643 -0.243169 0.198572 0.063 Uiso 0.298(14) 1 calc R . P A 2
H10F H 0.004974 -0.094402 0.190377 0.063 Uiso 0.298(14) 1 calc R . P A 2
C11 C 0.1305(12) -0.0133(14) 0.1500(6) 0.055(2) Uani 0.702(14) 1 d D U P A 1
H11A H 0.077052 0.011495 0.122774 0.066 Uiso 0.702(14) 1 calc R . P A 1
H11B H 0.158710 -0.058034 0.124770 0.066 Uiso 0.702(14) 1 calc R . P A 1
C11A C 0.1089(18) 0.023(2) 0.1656(19) 0.054(3) Uani 0.298(14) 1 d D U P A 2
H11C H 0.091819 0.091286 0.189478 0.065 Uiso 0.298(14) 1 calc R . P A 2
H11D H 0.068951 0.015518 0.124364 0.065 Uiso 0.298(14) 1 calc R . P A 2
C12 C 0.1760(8) 0.1125(13) 0.1783(7) 0.054(2) Uani 0.702(14) 1 d D U P A 1
H12A H 0.182892 0.169913 0.145514 0.065 Uiso 0.702(14) 1 calc R . P A 1
H12B H 0.145549 0.162436 0.200377 0.065 Uiso 0.702(14) 1 calc R . P A 1
C12A C 0.1916(15) 0.053(4) 0.1614(9) 0.050(3) Uani 0.298(14) 1 d D U P A 2
H12C H 0.208041 -0.021502 0.140252 0.060 Uiso 0.298(14) 1 calc R . P A 2
H12D H 0.187961 0.132916 0.135670 0.060 Uiso 0.298(14) 1 calc R . P A 2
C13 C 0.3274(6) 0.0247(10) 0.5579(4) 0.0371(17) Uani 1 1 d . U . . .
H13A H 0.379453 0.065256 0.579590 0.045 Uiso 1 1 calc R . . . .
H13B H 0.324970 -0.062401 0.576933 0.045 Uiso 1 1 calc R . . . .
C14 C 0.2613(6) 0.1132(10) 0.5643(5) 0.0399(18) Uani 1 1 d . U . . .
H14A H 0.263702 0.117186 0.607862 0.048 Uiso 1 1 calc R . . . .
H14B H 0.268286 0.204067 0.550775 0.048 Uiso 1 1 calc R . . . .
C15 C 0.1193(6) 0.1661(10) 0.5084(4) 0.0409(17) Uani 1 1 d . U . . .
H15A H 0.127662 0.228852 0.542882 0.049 Uiso 1 1 calc R . . . .
H15B H 0.066388 0.125157 0.500388 0.049 Uiso 1 1 calc R . . . .
C16 C 0.1213(6) 0.2413(10) 0.4516(5) 0.0424(19) Uani 1 1 d . U . . .
H16A H 0.079427 0.310003 0.441351 0.051 Uiso 1 1 calc R . . . .
H16B H 0.173170 0.286017 0.460077 0.051 Uiso 1 1 calc R . . . .
C17 C 0.4818(6) 0.2604(9) 0.5375(5) 0.0426(19) Uani 1 1 d . U . . .
H17A H 0.524530 0.314916 0.530732 0.051 Uiso 1 1 calc R . . . .
H17B H 0.486528 0.266427 0.581437 0.051 Uiso 1 1 calc R . . . .
C18 C 0.4007(6) 0.3172(9) 0.4988(4) 0.0370(17) Uani 1 1 d . U . . .
H18A H 0.358546 0.280456 0.513632 0.044 Uiso 1 1 calc R . . . .
H18B H 0.401005 0.414532 0.503731 0.044 Uiso 1 1 calc R . . . .
C19 C 0.4308(7) 0.3646(9) 0.4020(5) 0.0456(19) Uani 1 1 d . U . . .
H19A H 0.480008 0.395653 0.433173 0.055 Uiso 1 1 calc R . . . .
H19B H 0.399770 0.443291 0.382566 0.055 Uiso 1 1 calc R . . . .
C20 C 0.4522(7) 0.2827(10) 0.3530(5) 0.046(2) Uani 1 1 d . U . . .
H20A H 0.403319 0.254934 0.320479 0.056 Uiso 1 1 calc R . . . .
H20B H 0.484517 0.336612 0.333915 0.056 Uiso 1 1 calc R . . . .

loop_
_atom_site_aniso_label
_atom_site_aniso_U_11
_atom_site_aniso_U_22
_atom_site_aniso_U_33
_atom_site_aniso_U_23
_atom_site_aniso_U_13
_atom_site_aniso_U_12
Gd1 0.0157(2) 0.0228(2) 0.0174(2) -0.00182(14) 0.00428(15) 0.00180(14)
Gd2 0.0230(2) 0.0272(2) 0.0165(2) -0.00055(14) 0.00442(16) -0.00113(15)
Gd3 0.0175(2) 0.0240(2) 0.0228(2) 0.00014(15) 0.00806(16) 0.00017(15)
Cl1 0.0311(14) 0.0766(18) 0.0450(14) -0.0209(13) 0.0109(11) -0.0028(12)
Cl2 0.0595(18) 0.0341(12) 0.0720(18) 0.0228(12) 0.0268(15) 0.0071(12)
Cl3 0.102(3) 0.150(4) 0.0417(18) 0.021(2) 0.0092(19) -0.060(3)
O1W 0.023(3) 0.017(3) 0.026(3) 0.000(2) 0.006(2) 0.003(2)
O1 0.030(3) 0.025(3) 0.022(3) 0.007(2) 0.012(2) 0.011(2)
O2 0.024(3) 0.049(4) 0.024(3) -0.013(3) 0.009(3) -0.003(3)
O3 0.029(4) 0.049(4) 0.022(3) -0.006(3) 0.003(3) -0.002(3)
O4 0.020(3) 0.038(3) 0.022(3) -0.005(2) 0.007(2) -0.002(2)
O5 0.024(3) 0.022(3) 0.026(3) -0.001(2) 0.004(2) 0.007(2)
N1 0.037(3) 0.034(3) 0.037(3) 0.002(3) 0.021(3) 0.000(3)
N2 0.034(3) 0.043(3) 0.050(3) 0.004(3) 0.019(3) 0.001(3)
N3 0.037(3) 0.048(3) 0.028(3) -0.004(3) 0.017(3) -0.005(3)
N4 0.039(3) 0.043(3) 0.034(3) 0.000(3) 0.015(3) 0.001(3)
N5 0.047(3) 0.053(3) 0.036(3) 0.001(3) 0.004(3) 0.003(3)
N6 0.053(4) 0.056(3) 0.039(3) 0.006(3) 0.008(3) -0.006(3)
N7 0.031(3) 0.041(3) 0.035(3) 0.001(3) 0.017(3) 0.002(3)
N8 0.035(3) 0.035(3) 0.046(4) 0.006(3) 0.018(3) 0.006(3)
N9 0.037(3) 0.028(3) 0.036(3) 0.003(3) 0.014(3) 0.005(3)
N10 0.041(3) 0.036(3) 0.047(3) -0.002(3) 0.024(3) -0.002(3)
C1 0.038(4) 0.033(4) 0.040(4) 0.004(3) 0.018(3) 0.007(3)
C2 0.042(4) 0.031(4) 0.044(4) 0.006(3) 0.020(3) 0.005(3)
C3 0.044(4) 0.034(3) 0.052(4) 0.006(3) 0.027(3) -0.002(3)
C4 0.042(4) 0.042(4) 0.056(4) -0.005(4) 0.022(4) -0.009(3)
C5 0.035(4) 0.059(4) 0.037(4) -0.012(3) 0.019(3) 0.004(3)
C6 0.037(4) 0.053(4) 0.038(4) -0.009(3) 0.016(3) -0.001(3)
C7 0.040(4) 0.050(4) 0.035(4) -0.009(3) 0.018(3) 0.000(3)
C8 0.042(4) 0.042(4) 0.039(4) -0.007(3) 0.019(3) 0.001(3)
C9 0.046(4) 0.070(4) 0.050(4) -0.001(3) 0.005(3) 0.003(3)
C10 0.050(4) 0.060(4) 0.042(4) -0.001(4) 0.003(4) 0.005(4)
C10A 0.049(4) 0.058(4) 0.043(4) 0.001(4) 0.004(4) 0.002(4)
C11 0.055(4) 0.061(4) 0.040(4) 0.004(4) 0.001(4) 0.003(4)
C11A 0.050(4) 0.060(4) 0.042(4) 0.003(4) 0.001(4) 0.003(4)
C12 0.055(4) 0.057(4) 0.042(4) 0.007(4) 0.003(4) 0.004(4)
C12A 0.050(4) 0.057(4) 0.038(4) 0.004(4) 0.006(4) 0.001(4)
C13 0.034(4) 0.052(4) 0.030(3) 0.003(3) 0.016(3) 0.002(3)
C14 0.039(4) 0.051(4) 0.034(4) -0.006(3) 0.019(3) 0.000(3)
C15 0.037(4) 0.049(4) 0.041(3) -0.006(3) 0.019(3) 0.008(3)
C16 0.039(4) 0.041(4) 0.047(4) 0.000(3) 0.013(3) 0.009(3)
C17 0.046(4) 0.034(3) 0.043(4) -0.007(3) 0.007(3) 0.007(3)
C18 0.040(4) 0.033(3) 0.042(4) -0.002(3) 0.018(3) 0.008(3)
C19 0.053(4) 0.032(4) 0.051(4) 0.004(3) 0.015(4) 0.005(3)
C20 0.055(4) 0.040(4) 0.049(4) 0.003(3) 0.022(4) 0.003(4)

loop_
_atom_type_symbol
_atom_type_description
_atom_type_scat_dispersion_real
_atom_type_scat_dispersion_imag
_atom_type_scat_source
C C 0.0033 0.0016 'International Tables Vol C Tables 4.2.6.8 and 6.1.1.4'
H H 0.0000 0.0000 'International Tables Vol C Tables 4.2.6.8 and 6.1.1.4'
N N 0.0061 0.0033 'International Tables Vol C Tables 4.2.6.8 and 6.1.1.4'
O O 0.0106 0.0060 'International Tables Vol C Tables 4.2.6.8 and 6.1.1.4'
Cl Cl 0.1484 0.1585 'International Tables Vol C Tables 4.2.6.8 and 6.1.1.4'
Gd Gd -0.1653 3.9035 'International Tables Vol C Tables 4.2.6.8 and 6.1.1.4'

loop_
_geom_angle_atom_site_label_1
_geom_angle_atom_site_label_2
_geom_angle_atom_site_label_3
_geom_angle
_geom_angle_site_symmetry_1
_geom_angle_site_symmetry_3
Gd2 Gd1 Gd1 147.789(17) . 3_656
Gd3 Gd1 Gd1 127.582(17) . 3_656
Gd3 Gd1 Gd2 57.502(11) . .
O1W Gd1 Gd1 165.83(13) . 3_656
O1W Gd1 Gd2 39.67(12) . .
O1W Gd1 Gd3 40.00(13) . .
O1W Gd1 O1 58.87(16) . .
O1W Gd1 N9 76.5(2) . .
O1W Gd1 N10 107.3(2) . .
O1 Gd1 Gd1 118.14(11) . 3_656
O1 Gd1 Gd2 40.12(11) . .
O1 Gd1 Gd3 41.11(11) . .
O2 Gd1 Gd1 120.78(15) . 3_656
O2 Gd1 Gd2 38.56(15) . .
O2 Gd1 Gd3 95.87(15) . .
O2 Gd1 O1W 72.03(19) . .
O2 Gd1 O1 67.54(19) . .
O2 Gd1 O5 144.8(2) . .
O2 Gd1 N9 114.4(2) . .
O2 Gd1 N10 71.7(2) . .
O4 Gd1 Gd1 93.60(14) . 3_656
O4 Gd1 Gd2 94.62(14) . .
O4 Gd1 Gd3 37.54(14) . .
O4 Gd1 O1W 72.39(19) . .
O4 Gd1 O1 66.87(18) . .
O4 Gd1 O2 132.0(2) . .
O4 Gd1 O5 82.36(19) . .
O4 Gd1 N9 87.0(2) . .
O4 Gd1 N10 150.7(2) . .
O5 Gd1 Gd1 34.95(12) . 3_656
O5 Gd1 Gd1 36.27(13) 3_656 3_656
O5 Gd1 Gd2 111.57(13) 3_656 .
O5 Gd1 Gd2 176.39(13) . .
O5 Gd1 Gd3 119.27(14) . .
O5 Gd1 Gd3 120.20(14) 3_656 .
O5 Gd1 O1W 136.96(18) . .
O5 Gd1 O1W 147.96(18) 3_656 .
O5 Gd1 O1 139.01(18) . .
O5 Gd1 O1 89.99(18) 3_656 .
O5 Gd1 O2 90.1(2) 3_656 .
O5 Gd1 O4 103.9(2) 3_656 .
O5 Gd1 O5 71.2(2) 3_656 .
O5 Gd1 N9 67.7(2) . .
O5 Gd1 N9 135.6(2) 3_656 .
O5 Gd1 N10 79.0(2) . .
O5 Gd1 N10 91.2(2) 3_656 .
N9 Gd1 Gd1 101.26(17) . 3_656
N9 Gd1 Gd2 110.23(17) . .
N9 Gd1 Gd3 94.76(18) . .
N9 Gd1 O1 132.9(2) . .
N9 Gd1 N10 65.1(2) . .
N10 Gd1 Gd1 83.84(19) . 3_656
N10 Gd1 Gd2 103.04(18) . .
N10 Gd1 Gd3 146.78(18) . .
N10 Gd1 O1 139.2(2) . .
Gd3 Gd2 Gd1 61.251(11) . .
O1W Gd2 Gd1 40.38(13) . .
O1W Gd2 Gd3 42.42(13) . .
O1W Gd2 O3 73.62(19) . .
O1W Gd2 N3 139.0(2) . .
O1W Gd2 N4 149.6(2) . .
O1W Gd2 N5 110.9(2) . .
O1W Gd2 N6 79.9(2) . .
O1 Gd2 Gd1 47.98(14) . .
O1 Gd2 Gd3 42.90(13) . .
O1 Gd2 O1W 64.78(18) . .
O1 Gd2 O3 73.0(2) . .
O1 Gd2 N3 115.5(2) . .
O1 Gd2 N4 89.8(2) . .
O1 Gd2 N5 139.9(2) . .
O1 Gd2 N6 141.3(2) . .
O2 Gd2 Gd1 38.87(14) . .
O2 Gd2 Gd3 99.91(14) . .
O2 Gd2 O1W 72.9(2) . .
O2 Gd2 O1 74.3(2) . .
O2 Gd2 O3 140.6(2) . .
O2 Gd2 N3 68.4(2) . .
O2 Gd2 N4 117.8(2) . .
O2 Gd2 N5 145.1(2) . .
O2 Gd2 N6 80.9(2) . .
O3 Gd2 Gd1 101.83(14) . .
O3 Gd2 Gd3 40.67(14) . .
O3 Gd2 N3 147.4(2) . .
O3 Gd2 N4 83.4(2) . .
O3 Gd2 N5 67.9(2) . .
O3 Gd2 N6 112.9(3) . .
N3 Gd2 Gd1 106.39(17) . .
N3 Gd2 Gd3 158.35(18) . .
N3 Gd2 N5 93.7(3) . .
N4 Gd2 Gd1 131.00(18) . .
N4 Gd2 Gd3 107.50(17) . .
N4 Gd2 N3 65.8(2) . .
N4 Gd2 N5 77.2(3) . .
N5 Gd2 Gd1 150.13(19) . .
N5 Gd2 Gd3 105.06(18) . .
N6 Gd2 Gd1 94.72(19) . .
N6 Gd2 Gd3 116.2(2) . .
N6 Gd2 N3 81.0(3) . .
N6 Gd2 N4 128.4(3) . .
N6 Gd2 N5 66.4(3) . .
Gd2 Gd3 Gd1 61.247(11) . .
O1W Gd3 Gd1 40.43(13) . .
O1W Gd3 Gd2 42.12(12) . .
O1W Gd3 O1 63.86(18) . .
O1W Gd3 N1 133.9(2) . .
O1W Gd3 N2 149.2(2) . .
O1W Gd3 N7 119.5(2) . .
O1W Gd3 N8 81.6(2) . .
O1 Gd3 Gd1 48.01(14) . .
O1 Gd3 Gd2 41.87(12) . .
O1 Gd3 N1 70.2(2) . .
O1 Gd3 N2 127.5(2) . .
O1 Gd3 N7 136.8(2) . .
O1 Gd3 N8 144.2(2) . .
O3 Gd3 Gd1 103.22(16) . .
O3 Gd3 Gd2 42.07(16) . .
O3 Gd3 O1W 74.5(2) . .
O3 Gd3 O1 73.3(2) . .
O3 Gd3 N1 95.9(2) . .
O3 Gd3 N2 81.8(3) . .
O3 Gd3 N7 149.4(2) . .
O3 Gd3 N8 89.2(2) . .
O4 Gd3 Gd1 38.20(14) . .
O4 Gd3 Gd2 98.99(14) . .
O4 Gd3 O1W 73.38(19) . .
O4 Gd3 O1 73.1(2) . .
O4 Gd3 O3 141.0(2) . .
O4 Gd3 N1 90.7(2) . .
O4 Gd3 N2 135.3(2) . .
O4 Gd3 N7 68.1(2) . .
O4 Gd3 N8 107.3(2) . .
N1 Gd3 Gd1 103.31(17) . .
N1 Gd3 Gd2 102.03(16) . .
N1 Gd3 N2 67.3(2) . .
N1 Gd3 N7 91.7(2) . .
N2 Gd3 Gd1 170.00(18) . .
N2 Gd3 Gd2 122.81(19) . .
N2 Gd3 N7 73.9(3) . .
N7 Gd3 Gd1 103.74(17) . .
N7 Gd3 Gd2 161.46(17) . .
N8 Gd3 Gd1 109.98(18) . .
N8 Gd3 Gd2 105.33(18) . .
N8 Gd3 N1 144.1(2) . .
N8 Gd3 N2 78.4(3) . .
N8 Gd3 N7 68.0(2) . .
Gd1 O1W H1W 119.1 . .
Gd2 O1W Gd1 99.95(19) . .
Gd2 O1W Gd3 95.46(18) . .
Gd2 O1W H1W 119.1 . .
Gd3 O1W Gd1 99.57(19) . .
Gd3 O1W H1W 119.1 . .
Gd2 O1 Gd1 91.89(17) . .
Gd2 O1 Gd3 95.23(18) . .
Gd3 O1 Gd1 90.88(17) . .
C1 O1 Gd1 126.2(5) . .
C1 O1 Gd2 128.5(5) . .
C1 O1 Gd3 114.6(5) . .
Gd2 O2 Gd1 102.6(2) . .
C5 O2 Gd1 135.4(6) . .
C5 O2 Gd2 121.5(5) . .
Gd3 O3 Gd2 97.3(2) . .
C9 O3 Gd2 120.4(6) . .
C9 O3 Gd3 138.4(6) . .
Gd3 O4 Gd1 104.3(2) . .
C13 O4 Gd1 137.1(5) . .
C13 O4 Gd3 118.6(5) . .
Gd1 O5 Gd1 108.8(2) 3_656 .
C17 O5 Gd1 129.9(5) . 3_656
C17 O5 Gd1 120.9(5) . .
Gd3 N1 H1 108.9 . .
C2 N1 Gd3 103.3(5) . .
C2 N1 H1 108.9 . .
C2 N1 C3 111.8(7) . .
C3 N1 Gd3 114.8(6) . .
C3 N1 H1 108.9 . .
Gd3 N2 H2A 109.8 . .
Gd3 N2 H2B 109.8 . .
H2A N2 H2B 108.3 . .
C4 N2 Gd3 109.3(6) . .
C4 N2 H2A 109.8 . .
C4 N2 H2B 109.8 . .
Gd2 N3 H3 108.2 . .
C6 N3 Gd2 105.7(5) . .
C6 N3 H3 108.2 . .
C7 N3 Gd2 114.2(6) . .
C7 N3 H3 108.2 . .
C7 N3 C6 112.1(8) . .
Gd2 N4 H4A 108.7 . .
Gd2 N4 H4B 108.7 . .
H4A N4 H4B 107.6 . .
C8 N4 Gd2 114.4(6) . .
C8 N4 H4A 108.7 . .
C8 N4 H4B 108.7 . .
Gd2 N5 H5A 108.5 . .
Gd2 N5 H5B 105.2 . .
C10 N5 Gd2 106.8(7) . .
C10 N5 H5A 108.5 . .
C10 N5 C11 111.9(11) . .
C10A N5 Gd2 113.1(10) . .
C10A N5 H5B 105.2 . .
C11 N5 Gd2 112.6(8) . .
C11 N5 H5A 108.5 . .
C11A N5 Gd2 115.8(15) . .
C11A N5 H5B 105.2 . .
C11A N5 C10A 111(2) . .
Gd2 N6 H6AA 108.4 . .
Gd2 N6 H6AB 108.4 . .
Gd2 N6 H6BC 110.0 . .
Gd2 N6 H6BD 110.0 . .
H6AA N6 H6AB 107.4 . .
H6BC N6 H6BD 108.4 . .
C12 N6 Gd2 115.6(8) . .
C12 N6 H6AA 108.4 . .
C12 N6 H6AB 108.4 . .
C12A N6 Gd2 108.4(16) . .
C12A N6 H6BC 110.0 . .
C12A N6 H6BD 110.0 . .
Gd3 N7 H7 108.1 . .
C14 N7 Gd3 109.2(5) . .
C14 N7 H7 108.1 . .
C14 N7 C15 112.4(8) . .
C15 N7 Gd3 110.7(5) . .
C15 N7 H7 108.1 . .
Gd3 N8 H8A 109.1 . .
Gd3 N8 H8B 109.1 . .
H8A N8 H8B 107.8 . .
C16 N8 Gd3 112.5(6) . .
C16 N8 H8A 109.1 . .
C16 N8 H8B 109.1 . .
Gd1 N9 H9 107.8 . .
C18 N9 Gd1 104.3(5) . .
C18 N9 H9 107.8 . .
C18 N9 C19 113.0(8) . .
C19 N9 Gd1 115.8(5) . .
C19 N9 H9 107.8 . .
Gd1 N10 H10A 110.2 . .
Gd1 N10 H10B 110.2 . .
H10A N10 H10B 108.5 . .
C20 N10 Gd1 107.7(6) . .
C20 N10 H10A 110.2 . .
C20 N10 H10B 110.2 . .
O1 C1 H1A 109.0 . .
O1 C1 H1B 109.0 . .
O1 C1 C2 113.0(7) . .
H1A C1 H1B 107.8 . .
C2 C1 H1A 109.0 . .
C2 C1 H1B 109.0 . .
N1 C2 C1 108.8(8) . .
N1 C2 H2C 109.9 . .
N1 C2 H2D 109.9 . .
C1 C2 H2C 109.9 . .
C1 C2 H2D 109.9 . .
H2C C2 H2D 108.3 . .
N1 C3 H3A 109.3 . .
N1 C3 H3B 109.3 . .
H3A C3 H3B 108.0 . .
C4 C3 N1 111.4(8) . .
C4 C3 H3A 109.3 . .
C4 C3 H3B 109.3 . .
N2 C4 C3 110.7(8) . .
N2 C4 H4C 109.5 . .
N2 C4 H4D 109.5 . .
C3 C4 H4C 109.5 . .
C3 C4 H4D 109.5 . .
H4C C4 H4D 108.1 . .
O2 C5 H5C 109.5 . .
O2 C5 H5D 109.5 . .
O2 C5 C6 110.7(8) . .
H5C C5 H5D 108.1 . .
C6 C5 H5C 109.5 . .
C6 C5 H5D 109.5 . .
N3 C6 C5 108.0(8) . .
N3 C6 H6A 110.1 . .
N3 C6 H6B 110.1 . .
C5 C6 H6A 110.1 . .
C5 C6 H6B 110.1 . .
H6A C6 H6B 108.4 . .
N3 C7 H7A 109.1 . .
N3 C7 H7B 109.1 . .
N3 C7 C8 112.4(8) . .
H7A C7 H7B 107.9 . .
C8 C7 H7A 109.1 . .
C8 C7 H7B 109.1 . .
N4 C8 C7 109.5(8) . .
N4 C8 H8C 109.8 . .
N4 C8 H8D 109.8 . .
C7 C8 H8C 109.8 . .
C7 C8 H8D 109.8 . .
H8C C8 H8D 108.2 . .
O3 C9 H9AA 109.2 . .
O3 C9 H9AB 109.2 . .
O3 C9 H9BC 106.7 . .
O3 C9 H9BD 106.7 . .
O3 C9 C10 111.9(10) . .
O3 C9 C10A 122.4(12) . .
H9AA C9 H9AB 107.9 . .
H9BC C9 H9BD 106.6 . .
C10 C9 H9AA 109.2 . .
C10 C9 H9AB 109.2 . .
C10A C9 H9BC 106.7 . .
C10A C9 H9BD 106.7 . .
N5 C10 C9 111.5(10) . .
N5 C10 H10C 109.3 . .
N5 C10 H10D 109.3 . .
C9 C10 H10C 109.3 . .
C9 C10 H10D 109.3 . .
H10C C10 H10D 108.0 . .
N5 C10A C9 111.8(12) . .
N5 C10A H10E 109.2 . .
N5 C10A H10F 109.2 . .
C9 C10A H10E 109.2 . .
C9 C10A H10F 109.2 . .
H10E C10A H10F 107.9 . .
N5 C11 H11A 109.2 . .
N5 C11 H11B 109.2 . .
N5 C11 C12 111.9(11) . .
H11A C11 H11B 107.9 . .
C12 C11 H11A 109.2 . .
C12 C11 H11B 109.2 . .
N5 C11A H11C 111.4 . .
N5 C11A H11D 111.4 . .
N5 C11A C12A 102(2) . .
H11C C11A H11D 109.3 . .
C12A C11A H11C 111.4 . .
C12A C11A H11D 111.4 . .
N6 C12 C11 109.5(12) . .
N6 C12 H12A 109.8 . .
N6 C12 H12B 109.8 . .
C11 C12 H12A 109.8 . .
C11 C12 H12B 109.8 . .
H12A C12 H12B 108.2 . .
N6 C12A C11A 115(2) . .
N6 C12A H12C 108.5 . .
N6 C12A H12D 108.5 . .
C11A C12A H12C 108.5 . .
C11A C12A H12D 108.5 . .
H12C C12A H12D 107.5 . .
O4 C13 H13A 109.6 . .
O4 C13 H13B 109.6 . .
O4 C13 C14 110.4(8) . .
H13A C13 H13B 108.1 . .
C14 C13 H13A 109.6 . .
C14 C13 H13B 109.6 . .
N7 C14 C13 110.2(8) . .
N7 C14 H14A 109.6 . .
N7 C14 H14B 109.6 . .
C13 C14 H14A 109.6 . .
C13 C14 H14B 109.6 . .
H14A C14 H14B 108.1 . .
N7 C15 H15A 109.2 . .
N7 C15 H15B 109.2 . .
N7 C15 C16 111.8(8) . .
H15A C15 H15B 107.9 . .
C16 C15 H15A 109.2 . .
C16 C15 H15B 109.2 . .
N8 C16 C15 110.8(8) . .
N8 C16 H16A 109.5 . .
N8 C16 H16B 109.5 . .
C15 C16 H16A 109.5 . .
C15 C16 H16B 109.5 . .
H16A C16 H16B 108.1 . .
O5 C17 H17A 109.0 . .
O5 C17 H17B 109.0 . .
O5 C17 C18 112.8(8) . .
H17A C17 H17B 107.8 . .
C18 C17 H17A 109.0 . .
C18 C17 H17B 109.0 . .
N9 C18 C17 110.9(7) . .
N9 C18 H18A 109.5 . .
N9 C18 H18B 109.5 . .
C17 C18 H18A 109.5 . .
C17 C18 H18B 109.5 . .
H18A C18 H18B 108.0 . .
N9 C19 H19A 109.4 . .
N9 C19 H19B 109.4 . .
N9 C19 C20 111.1(8) . .
H19A C19 H19B 108.0 . .
C20 C19 H19A 109.4 . .
C20 C19 H19B 109.4 . .
N10 C20 C19 108.2(8) . .
N10 C20 H20A 110.0 . .
N10 C20 H20B 110.0 . .
C19 C20 H20A 110.1 . .
C19 C20 H20B 110.0 . .
H20A C20 H20B 108.4 . .

loop_
_geom_bond_atom_site_label_1
_geom_bond_atom_site_label_2
_geom_bond_distance
_geom_bond_site_symmetry_2
Gd1 Gd1 3.7920(8) 3_656
Gd1 Gd2 3.6613(5) .
Gd1 Gd3 3.6614(6) .
Gd1 O1W 2.408(5) .
Gd1 O1 2.722(6) .
Gd1 O2 2.354(5) .
Gd1 O4 2.336(6) .
Gd1 O5 2.370(5) .
Gd1 O5 2.294(5) 3_656
Gd1 N9 2.617(7) .
Gd1 N10 2.645(8) .
Gd2 Gd3 3.5223(5) .
Gd2 O1W 2.373(5) .
Gd2 O1 2.361(5) .
Gd2 O2 2.338(6) .
Gd2 O3 2.379(6) .
Gd2 N3 2.620(7) .
Gd2 N4 2.586(7) .
Gd2 N5 2.625(8) .
Gd2 N6 2.574(9) .
Gd3 O1W 2.387(5) .
Gd3 O1 2.408(5) .
Gd3 O3 2.314(6) .
Gd3 O4 2.302(6) .
Gd3 N1 2.564(7) .
Gd3 N2 2.609(8) .
Gd3 N7 2.629(7) .
Gd3 N8 2.534(7) .
O1W H1W 0.9800 .
O1 C1 1.416(10) .
O2 C5 1.386(10) .
O3 C9 1.376(12) .
O4 C13 1.410(10) .
O5 C17 1.411(10) .
N1 H1 0.9800 .
N1 C2 1.474(11) .
N1 C3 1.493(12) .
N2 H2A 0.8900 .
N2 H2B 0.8900 .
N2 C4 1.467(12) .
N3 H3 0.9800 .
N3 C6 1.507(12) .
N3 C7 1.453(12) .
N4 H4A 0.8900 .
N4 H4B 0.8900 .
N4 C8 1.476(12) .
N5 H5A 0.9800 .
N5 H5B 0.9800 .
N5 C10 1.459(9) .
N5 C10A 1.461(10) .
N5 C11 1.466(9) .
N5 C11A 1.461(10) .
N6 H6AA 0.8900 .
N6 H6AB 0.8900 .
N6 H6BC 0.8900 .
N6 H6BD 0.8900 .
N6 C12 1.459(9) .
N6 C12A 1.470(10) .
N7 H7 0.9800 .
N7 C14 1.477(12) .
N7 C15 1.471(12) .
N8 H8A 0.8900 .
N8 H8B 0.8900 .
N8 C16 1.460(12) .
N9 H9 0.9800 .
N9 C18 1.461(11) .
N9 C19 1.471(12) .
N10 H10A 0.8900 .
N10 H10B 0.8900 .
N10 C20 1.455(12) .
C1 H1A 0.9700 .
C1 H1B 0.9700 .
C1 C2 1.489(13) .
C2 H2C 0.9700 .
C2 H2D 0.9700 .
C3 H3A 0.9700 .
C3 H3B 0.9700 .
C3 C4 1.482(14) .
C4 H4C 0.9700 .
C4 H4D 0.9700 .
C5 H5C 0.9700 .
C5 H5D 0.9700 .
C5 C6 1.527(13) .
C6 H6A 0.9700 .
C6 H6B 0.9700 .
C7 H7A 0.9700 .
C7 H7B 0.9700 .
C7 C8 1.481(13) .
C8 H8C 0.9700 .
C8 H8D 0.9700 .
C9 H9AA 0.9700 .
C9 H9AB 0.9700 .
C9 H9BC 0.9700 .
C9 H9BD 0.9700 .
C9 C10 1.496(9) .
C9 C10A 1.487(10) .
C10 H10C 0.9700 .
C10 H10D 0.9700 .
C10A H10E 0.9700 .
C10A H10F 0.9700 .
C11 H11A 0.9700 .
C11 H11B 0.9700 .
C11 C12 1.505(9) .
C11A H11C 0.9700 .
C11A H11D 0.9700 .
C11A C12A 1.505(10) .
C12 H12A 0.9700 .
C12 H12B 0.9700 .
C12A H12C 0.9700 .
C12A H12D 0.9700 .
C13 H13A 0.9700 .
C13 H13B 0.9700 .
C13 C14 1.492(13) .
C14 H14A 0.9700 .
C14 H14B 0.9700 .
C15 H15A 0.9700 .
C15 H15B 0.9700 .
C15 C16 1.491(13) .
C16 H16A 0.9700 .
C16 H16B 0.9700 .
C17 H17A 0.9700 .
C17 H17B 0.9700 .
C17 C18 1.513(13) .
C18 H18A 0.9700 .
C18 H18B 0.9700 .
C19 H19A 0.9700 .
C19 H19B 0.9700 .
C19 C20 1.510(14) .
C20 H20A 0.9700 .
C20 H20B 0.9700 .
